data_1506492
loop_
_publ_author_name
'Vaz, Bel\'en'
'Alvarez, Rosana'
'Br\"uckner, Reinhard'
'de Lera, Angel R.'

_publ_section_title
;
 The Stille reaction in the synthesis of carotenoid butenolides: synthesis
 of 6'-epi-peridinin.
;
_journal_issue 4
_journal_name_full 'Organic letters'
_journal_page_first 545
_journal_page_last 548
_journal_paper_doi 10.1021/ol0478281
_journal_volume 7
_journal_year 2005
_chemical_formula_sum 'C13 H19 Br O3'
_chemical_formula_weight 303.19
_chemical_name_systematic
;
  ?
;
_space_group_IT_number 19
_symmetry_cell_setting orthorhombic
_symmetry_space_group_name_Hall 'P 2ac 2ab'
_symmetry_space_group_name_H-M 'P 21 21 21'
_atom_sites_solution_hydrogens geom
_atom_sites_solution_primary direct
_atom_sites_solution_secondary difmap
_audit_creation_method SHELXL-97
_cell_angle_alpha 90.00
_cell_angle_beta 90.00
_cell_angle_gamma 90.00
_cell_formula_units_Z 4
_cell_length_a 7.9727(8)
_cell_length_b 12.9910(13)
_cell_length_c 15.0747(15)
_cell_measurement_temperature 293(2)
_cell_volume 1561.3(3)
_computing_cell_refinement 'Bruker SMART'
_computing_data_collection 'Bruker SMART'
_computing_data_reduction 'Bruker SHELXTL'
_computing_molecular_graphics 'Bruker SHELXTL'
_computing_publication_material 'Bruker SHELXTL'
_computing_structure_refinement 'SHELXL-97 (Sheldrick, 1997)'
_computing_structure_solution 'SHELXS-97 (Sheldrick, 1990)'
_diffrn_ambient_temperature 293(2)
_diffrn_measured_fraction_theta_full 0.948
_diffrn_measured_fraction_theta_max 0.948
_diffrn_measurement_device_type 'CCD area detector'
_diffrn_measurement_method 'phi and omega scans'
_diffrn_radiation_monochromator graphite
_diffrn_radiation_source 'fine-focus sealed tube'
_diffrn_radiation_type MoK\a
_diffrn_radiation_wavelength 0.71073
_diffrn_reflns_av_R_equivalents 0.0481
_diffrn_reflns_av_sigmaI/netI 0.0936
_diffrn_reflns_limit_h_max 10
_diffrn_reflns_limit_h_min -9
_diffrn_reflns_limit_k_max 16
_diffrn_reflns_limit_k_min -16
_diffrn_reflns_limit_l_max 17
_diffrn_reflns_limit_l_min -19
_diffrn_reflns_number 8573
_diffrn_reflns_theta_full 28.03
_diffrn_reflns_theta_max 28.03
_diffrn_reflns_theta_min 2.07
_exptl_absorpt_coefficient_mu 2.628
_exptl_absorpt_correction_T_max 1.000000
_exptl_absorpt_correction_T_min 0.443409
_exptl_absorpt_correction_type SADABS
_exptl_crystal_colour colorless
_exptl_crystal_density_diffrn 1.290
_exptl_crystal_density_method 'not measured'
_exptl_crystal_description prism
_exptl_crystal_F_000 624
_exptl_crystal_size_max 0.9
_exptl_crystal_size_mid 0.64
_exptl_crystal_size_min 0.24
_refine_diff_density_max 0.246
_refine_diff_density_min -0.219
_refine_diff_density_rms 0.042
_refine_ls_abs_structure_details 'Flack H D (1983), Acta Cryst. A39, 876-881'
_refine_ls_abs_structure_Flack 0.017(14)
_refine_ls_extinction_coef 0.0008(9)
_refine_ls_extinction_expression Fc^*^=kFc[1+0.001xFc^2^\l^3^/sin(2\q)]^-1/4^
_refine_ls_extinction_method SHELXL
_refine_ls_goodness_of_fit_ref 0.783
_refine_ls_hydrogen_treatment mixed
_refine_ls_matrix_type full
_refine_ls_number_parameters 161
_refine_ls_number_reflns 3393
_refine_ls_number_restraints 0
_refine_ls_restrained_S_all 0.783
_refine_ls_R_factor_all 0.1335
_refine_ls_R_factor_gt 0.0463
_refine_ls_shift/su_max 0.001
_refine_ls_shift/su_mean 0.000
_refine_ls_structure_factor_coef Fsqd
_refine_ls_weighting_details 'calc w=1/[\s^2^(Fo^2^)+(0.0653P)^2^+0.0000P] where P=(Fo^2^+2Fc^2^)/3'
_refine_ls_weighting_scheme calc
_refine_ls_wR_factor_gt 0.1053
_refine_ls_wR_factor_ref 0.1223
_reflns_number_gt 1372
_reflns_number_total 3393
_reflns_threshold_expression >2sigma(I)
_cod_data_source_file ol0478281si20041026_022834.cif
_cod_data_source_block ar2097cs
_cod_depositor_comments
;
The following automatic conversions were performed:

'_symmetry_cell_setting' value 'Orthorhombic' changed to
'orthorhombic' according to
/home/saulius/struct/CIF-dictionaries/cif_core.dic dictionary named
'cif_core.dic' version 2.4.1 from 2010-06-29.

Automatic conversion script
Id: cif_fix_values 1715 2011-07-08 13:25:40Z adriana 
;
_cod_original_sg_symbol_H-M P2(1)2(1)2(1)
_cod_database_code 1506492

loop_
_symmetry_equiv_pos_as_xyz
'x, y, z'
'-x+1/2, -y, z+1/2'
'-x, y+1/2, -z+1/2'
'x+1/2, -y+1/2, -z'

loop_
_atom_site_label
_atom_site_type_symbol
_atom_site_fract_x
_atom_site_fract_y
_atom_site_fract_z
_atom_site_U_iso_or_equiv
_atom_site_adp_type
_atom_site_occupancy
_atom_site_symmetry_multiplicity
_atom_site_calc_flag
_atom_site_refinement_flags
Br1 Br 0.21069(11) 0.57884(5) 0.95622(5) 0.1461(4) Uani 1 1 d .
C7 C 0.3089(6) 0.4403(3) 0.8257(3) 0.0627(11) Uani 1 1 d .
O2 O 0.2324(5) 0.0457(2) 0.9070(2) 0.1029(12) Uani 1 1 d .
O1 O 0.5579(4) 0.2458(2) 0.75900(19) 0.0684(8) Uani 1 1 d .
H1 H 0.5712 0.2935 0.7241 0.103 Uiso 1 1 calc R
C12 C 0.2907(7) -0.0478(4) 0.8967(3) 0.0721(12) Uani 1 1 d .
C2 C 0.4744(5) 0.2827(3) 0.8373(3) 0.0603(11) Uani 1 1 d .
C1 C 0.3178(5) 0.3422(3) 0.8116(2) 0.0530(10) Uani 1 1 d .
O3 O 0.3766(5) -0.0721(2) 0.8388(2) 0.0993(11) Uani 1 1 d .
C4 C 0.2840(8) 0.1260(3) 0.8456(3) 0.0794(14) Uani 1 1 d .
H4 H 0.3250 0.0954 0.7903 0.095 Uiso 1 1 calc R
C6 C 0.1705(6) 0.2848(3) 0.7698(3) 0.0714(13) Uani 1 1 d .
C13 C 0.2303(7) -0.1183(4) 0.9676(3) 0.1061(18) Uani 1 1 d .
H13A H 0.2572 -0.1880 0.9520 0.159 Uiso 1 1 calc R
H13B H 0.1110 -0.1114 0.9738 0.159 Uiso 1 1 calc R
H13C H 0.2837 -0.1009 1.0227 0.159 Uiso 1 1 calc R
C3 C 0.4226(6) 0.1869(4) 0.8902(3) 0.0773(14) Uani 1 1 d .
H3A H 0.5196 0.1427 0.8978 0.093 Uiso 1 1 calc R
H3B H 0.3851 0.2080 0.9487 0.093 Uiso 1 1 calc R
C8 C 0.2977(7) 0.5368(3) 0.8458(4) 0.0963(16) Uani 1 1 d .
H8 H 0.3331 0.5861 0.8052 0.116 Uiso 1 1 calc R
C5 C 0.1337(7) 0.1899(4) 0.8281(3) 0.0812(15) Uani 1 1 d .
H5A H 0.0875 0.2129 0.8843 0.097 Uiso 1 1 calc R
H5B H 0.0495 0.1479 0.7991 0.097 Uiso 1 1 calc R
C9 C 0.2083(8) 0.2525(4) 0.6747(3) 0.1023(17) Uani 1 1 d .
H9A H 0.2426 0.3116 0.6411 0.153 Uiso 1 1 calc R
H9B H 0.1094 0.2232 0.6485 0.153 Uiso 1 1 calc R
H9C H 0.2967 0.2023 0.6746 0.153 Uiso 1 1 calc R
C11 C 0.5975(6) 0.3481(4) 0.8907(3) 0.0919(16) Uani 1 1 d .
H11A H 0.6978 0.3093 0.9016 0.138 Uiso 1 1 calc R
H11B H 0.5471 0.3671 0.9462 0.138 Uiso 1 1 calc R
H11C H 0.6248 0.4092 0.8578 0.138 Uiso 1 1 calc R
C10 C 0.0134(7) 0.3531(5) 0.7715(4) 0.111(2) Uani 1 1 d .
H10A H 0.0243 0.4067 0.7280 0.167 Uiso 1 1 calc R
H10B H 0.0013 0.3832 0.8293 0.167 Uiso 1 1 calc R
H10C H -0.0837 0.3121 0.7583 0.167 Uiso 1 1 calc R

loop_
_atom_site_aniso_label
_atom_site_aniso_U_11
_atom_site_aniso_U_22
_atom_site_aniso_U_33
_atom_site_aniso_U_23
_atom_site_aniso_U_13
_atom_site_aniso_U_12
Br1 0.1614(7) 0.1084(5) 0.1686(7) -0.0615(4) 0.0321(5) 0.0244(5)
C7 0.060(3) 0.056(3) 0.072(3) -0.007(2) 0.017(2) -0.001(2)
O2 0.157(3) 0.0559(19) 0.096(2) 0.0072(16) 0.073(2) 0.008(2)
O1 0.0760(19) 0.0534(17) 0.076(2) 0.0002(16) 0.0254(17) 0.0085(16)
C12 0.088(3) 0.059(3) 0.069(3) -0.003(2) 0.006(3) -0.005(3)
C2 0.060(3) 0.070(3) 0.051(3) -0.002(2) 0.010(2) 0.005(2)
C1 0.056(3) 0.057(3) 0.046(2) 0.0036(19) 0.010(2) -0.001(2)
O3 0.135(3) 0.069(2) 0.094(2) -0.0098(19) 0.045(2) 0.005(2)
C4 0.122(4) 0.048(2) 0.069(3) 0.004(2) 0.039(3) -0.003(3)
C6 0.071(3) 0.070(3) 0.073(3) 0.000(2) -0.001(2) -0.008(2)
C13 0.138(5) 0.079(3) 0.102(4) 0.021(3) 0.032(4) -0.013(3)
C3 0.074(3) 0.086(3) 0.072(3) 0.029(3) 0.015(3) 0.021(3)
C8 0.094(4) 0.055(3) 0.140(4) 0.004(3) 0.021(4) 0.005(3)
C5 0.088(4) 0.066(3) 0.089(4) -0.009(3) 0.011(3) -0.016(3)
C9 0.132(5) 0.113(4) 0.061(3) -0.001(3) -0.027(3) -0.042(4)
C11 0.065(3) 0.126(4) 0.084(3) -0.001(3) -0.012(3) -0.002(3)
C10 0.061(3) 0.132(5) 0.140(5) 0.025(4) -0.026(3) -0.003(3)

loop_
_atom_type_symbol
_atom_type_description
_atom_type_scat_dispersion_real
_atom_type_scat_dispersion_imag
_atom_type_scat_source
C C 0.0033 0.0016 'International Tables Vol C Tables 4.2.6.8 and 6.1.1.4'
H H 0.0000 0.0000 'International Tables Vol C Tables 4.2.6.8 and 6.1.1.4'
O O 0.0106 0.0060 'International Tables Vol C Tables 4.2.6.8 and 6.1.1.4'
Br Br -0.2901 2.4595 'International Tables Vol C Tables 4.2.6.8 and 6.1.1.4'

loop_
_geom_angle_atom_site_label_1
_geom_angle_atom_site_label_2
_geom_angle_atom_site_label_3
_geom_angle
C8 C7 C1 175.9(4)
C12 O2 C4 119.3(3)
O3 C12 O2 123.6(4)
O3 C12 C13 124.6(5)
O2 C12 C13 111.8(5)
O1 C2 C1 109.9(3)
O1 C2 C11 108.7(4)
C1 C2 C11 112.3(4)
O1 C2 C3 106.3(3)
C1 C2 C3 108.9(3)
C11 C2 C3 110.5(4)
C7 C1 C2 120.3(4)
C7 C1 C6 120.5(4)
C2 C1 C6 119.3(3)
O2 C4 C5 106.6(4)
O2 C4 C3 107.4(4)
C5 C4 C3 112.1(4)
C9 C6 C1 111.8(4)
C9 C6 C10 109.7(4)
C1 C6 C10 109.7(4)
C9 C6 C5 110.8(4)
C1 C6 C5 107.5(4)
C10 C6 C5 107.3(4)
C4 C3 C2 112.9(4)
C7 C8 Br1 120.9(4)
C4 C5 C6 113.3(4)

loop_
_geom_bond_atom_site_label_1
_geom_bond_atom_site_label_2
_geom_bond_distance
Br1 C8 1.885(6)
C7 C8 1.292(6)
C7 C1 1.294(5)
O2 C12 1.309(5)
O2 C4 1.454(5)
O1 C2 1.438(5)
C12 O3 1.153(5)
C12 C13 1.487(6)
C2 C1 1.519(6)
C2 C11 1.527(6)
C2 C3 1.536(6)
C1 C6 1.528(6)
C4 C5 1.482(7)
C4 C3 1.516(7)
C6 C9 1.523(6)
C6 C10 1.535(7)
C6 C5 1.542(6)

loop_
_cod_related_entry_id
_cod_related_entry_code
_cod_related_entry_database
1 21200119 ChemSpider
